data_4031349
loop_
_publ_author_name
'Follet, Elsa'
'Berionni, Guillaume'
'Mayer, Peter'
'Mayr, Herbert'

_publ_section_title
;
 Structure and Reactivity of Indolylmethylium Ions: Scope and Limitations
 in Synthetic Applications.
;
_journal_issue 17
_journal_name_full 'The Journal of organic chemistry'
_journal_page_first 8643
_journal_page_last 8656
_journal_paper_doi 10.1021/acs.joc.5b01298
_journal_volume 80
_journal_year 2015
_chemical_formula_moiety 'C19 H17 N2, B F4'
_chemical_formula_sum 'C19 H17 B F4 N2'
_chemical_formula_weight 360.156
_space_group_IT_number 14
_symmetry_cell_setting monoclinic
_symmetry_Int_Tables_number 14
_symmetry_space_group_name_Hall '-P 2yn'
_symmetry_space_group_name_H-M 'P 1 21/n 1'
_atom_sites_solution_hydrogens geom
_atom_sites_solution_primary direct
_atom_sites_solution_secondary difmap
_audit_block_code C19H17N2_BF4_rv253_mayr
_audit_creation_method 'form98_non/compatible with shelxl97-2'
_audit_update_record 12-Jul-13
_cell_angle_alpha 90.00
_cell_angle_beta 109.1161(13)
_cell_angle_gamma 90.00
_cell_formula_units_Z 4
_cell_length_a 14.1238(6)
_cell_length_b 7.9707(4)
_cell_length_c 15.8261(7)
_cell_measurement_reflns_used 108
_cell_measurement_temperature 123(2)
_cell_measurement_theta_max 24.3149
_cell_measurement_theta_min 2.9138
_cell_volume 1683.40(13)
_computing_cell_refinement 'APEX2 v2012.4-3 (Bruker AXS)'
_computing_data_collection 'Bruker Instrument Service v3.0.21'
_computing_data_reduction 'SAINT V8.18C (Bruker AXS Inc., 2011)'
_computing_structure_refinement
;
Sheldrick, G. M. (2008).
<i>Acta Cryst.</i> A<b>64</b>, 112--122.
;
_computing_structure_solution
;
A. Altomare, M. C. Burla, M. Camalli, G. L. Cascarano, C. Giacovazzo, A.
Guagliardi, A. G. G. Moliterni, G. Polidori, R. Spagna: SIR97: a new tool for
crystal structure determination and refinement; J. Appl. Crystallogr. 1999,
32, 115-119.
;
_diffrn_ambient_temperature 123(2)
_diffrn_detector_area_resol_mean 10.4167
_diffrn_measured_fraction_theta_full 0.995
_diffrn_measured_fraction_theta_max 0.995
_diffrn_measurement_device 'fixed-chi three-circle diffractometer'
_diffrn_measurement_device_type 'Bruker D8Venture'
_diffrn_measurement_method 'mix of phi and omega scans'
_diffrn_radiation_collimation 0.8_mm
_diffrn_radiation_monochromator 'focusing mirrors'
_diffrn_radiation_type 'Mo K\a'
_diffrn_radiation_wavelength 0.71073
_diffrn_reflns_av_R_equivalents 0.0499
_diffrn_reflns_av_sigmaI/netI 0.0255
_diffrn_reflns_limit_h_max 17
_diffrn_reflns_limit_h_min -17
_diffrn_reflns_limit_k_max 9
_diffrn_reflns_limit_k_min -9
_diffrn_reflns_limit_l_max 19
_diffrn_reflns_limit_l_min -18
_diffrn_reflns_number 29650
_diffrn_reflns_theta_full 25.36
_diffrn_reflns_theta_max 25.36
_diffrn_reflns_theta_min 2.98
_diffrn_source_current 50
_diffrn_source_power 2.5
_diffrn_source_type 'Bruker TXS'
_diffrn_source_voltage 50
_exptl_absorpt_coefficient_mu 0.114
_exptl_absorpt_correction_T_max 0.9580
_exptl_absorpt_correction_T_min 0.9360
_exptl_absorpt_correction_type multi-scan
_exptl_absorpt_process_details 'SADABS V2012/1 (Bruker AXS Inc.)'
_exptl_crystal_colour red
_exptl_crystal_density_diffrn 1.42108(11)
_exptl_crystal_density_method 'not measured'
_exptl_crystal_description block
_exptl_crystal_F_000 744
_exptl_crystal_size_max 0.147
_exptl_crystal_size_mid 0.125
_exptl_crystal_size_min 0.110
_refine_diff_density_max 0.223
_refine_diff_density_min -0.184
_refine_diff_density_rms 0.039
_refine_ls_extinction_method none
_refine_ls_goodness_of_fit_ref 1.027
_refine_ls_hydrogen_treatment constr
_refine_ls_matrix_type full
_refine_ls_number_parameters 237
_refine_ls_number_reflns 3075
_refine_ls_number_restraints 0
_refine_ls_restrained_S_all 1.027
_refine_ls_R_factor_all 0.0524
_refine_ls_R_factor_gt 0.0355
_refine_ls_shift/su_max 0.000
_refine_ls_shift/su_mean 0.000
_refine_ls_structure_factor_coef Fsqd
_refine_ls_weighting_details 'calc w=1/[\s^2^(Fo^2^)+(0.0384P)^2^+0.7809P] where P=(Fo^2^+2Fc^2^)/3'
_refine_ls_weighting_scheme calc
_refine_ls_wR_factor_gt 0.0809
_refine_ls_wR_factor_ref 0.0884
_reflns_number_gt 2438
_reflns_number_total 3075
_reflns_threshold_expression >2sigma(I)
_cod_data_source_file jo5b01298_si_003.cif
_cod_data_source_block rv253
_cod_depositor_comments 'Adding full bibliography for 4031347--4031351.cif.'
_cod_original_sg_symbol_H-M 'P 21/n'
_cod_database_code 4031349

loop_
_symmetry_equiv_pos_as_xyz
'x, y, z'
'-x+1/2, y+1/2, -z+1/2'
'-x, -y, -z'
'x-1/2, -y-1/2, z-1/2'

loop_
_atom_site_label
_atom_site_type_symbol
_atom_site_fract_x
_atom_site_fract_y
_atom_site_fract_z
_atom_site_U_iso_or_equiv
_atom_site_adp_type
_atom_site_occupancy
_atom_site_symmetry_multiplicity
_atom_site_calc_flag
_atom_site_refinement_flags
C1 C 0.60722(13) 0.8298(3) 0.68820(10) 0.0349(4) Uani 1 1 d .
H1A H 0.6770 0.7917 0.7068 0.052 Uiso 1 1 calc R
H1B H 0.5727 0.7761 0.7256 0.052 Uiso 1 1 calc R
H1C H 0.6056 0.9519 0.6950 0.052 Uiso 1 1 calc R
C2 C 0.59776(11) 0.7000(2) 0.54286(10) 0.0226(4) Uani 1 1 d .
H2 H 0.6648 0.6599 0.5612 0.027 Uiso 1 1 calc R
C4 C 0.34036(12) 0.7796(2) 0.39894(11) 0.0261(4) Uani 1 1 d .
H4 H 0.3233 0.7338 0.3404 0.031 Uiso 1 1 calc R
C5 C 0.27083(13) 0.8678(2) 0.42541(12) 0.0330(4) Uani 1 1 d .
H5 H 0.2053 0.8832 0.3842 0.040 Uiso 1 1 calc R
C8 C 0.45756(11) 0.82546(19) 0.54654(10) 0.0203(3) Uani 1 1 d .
C9 C 0.43642(11) 0.75935(18) 0.46051(10) 0.0191(3) Uani 1 1 d .
C6 C 0.29459(13) 0.9349(2) 0.51135(12) 0.0325(4) Uani 1 1 d .
H6 H 0.2450 0.9960 0.5270 0.039 Uiso 1 1 calc R
C7 C 0.38844(12) 0.9146(2) 0.57411(11) 0.0272(4) Uani 1 1 d .
H7 H 0.4048 0.9591 0.6328 0.033 Uiso 1 1 calc R
C10 C 0.53755(11) 0.60034(19) 0.38152(9) 0.0189(3) Uani 1 1 d .
H10 H 0.4794 0.6058 0.3300 0.023 Uiso 1 1 calc R
C11 C 0.61788(11) 0.51620(19) 0.36818(9) 0.0185(3) Uani 1 1 d .
C13 C 0.74731(14) 0.3174(2) 0.23082(11) 0.0296(4) Uani 1 1 d .
H13 H 0.8133 0.2755 0.2426 0.036 Uiso 1 1 calc R
C15 C 0.58107(13) 0.3775(2) 0.12929(11) 0.0306(4) Uani 1 1 d .
H15 H 0.5348 0.3728 0.0702 0.037 Uiso 1 1 calc R
C14 C 0.67761(14) 0.3143(2) 0.14610(11) 0.0314(4) Uani 1 1 d .
H14 H 0.6957 0.2681 0.0982 0.038 Uiso 1 1 calc R
C17 C 0.62001(11) 0.45070(18) 0.28275(10) 0.0198(3) Uani 1 1 d .
C16 C 0.55094(12) 0.4471(2) 0.19652(10) 0.0244(4) Uani 1 1 d .
H16 H 0.4853 0.4909 0.1843 0.029 Uiso 1 1 calc R
C18 C 0.71594(12) 0.38481(19) 0.29784(10) 0.0222(3) Uani 1 1 d .
C19 C 0.87423(12) 0.3544(2) 0.43053(12) 0.0365(4) Uani 1 1 d .
H19A H 0.8959 0.3820 0.4944 0.055 Uiso 1 1 calc R
H19B H 0.9166 0.4137 0.4021 0.055 Uiso 1 1 calc R
H19C H 0.8802 0.2331 0.4232 0.055 Uiso 1 1 calc R
C12 C 0.71327(11) 0.48052(19) 0.42963(10) 0.0215(3) Uani 1 1 d .
H12 H 0.7340 0.5066 0.4916 0.026 Uiso 1 1 calc R
B1 B 0.10862(13) 0.3263(2) 0.34820(12) 0.0245(4) Uani 1 1 d .
N1 N 0.55713(9) 0.78487(17) 0.59467(8) 0.0232(3) Uani 1 1 d .
N2 N 0.77021(9) 0.40522(16) 0.38871(8) 0.0233(3) Uani 1 1 d .
F1 F 0.01465(7) 0.36676(13) 0.28981(6) 0.0349(3) Uani 1 1 d .
F2 F 0.14913(7) 0.19691(14) 0.31120(6) 0.0397(3) Uani 1 1 d .
F3 F 0.17262(8) 0.46399(14) 0.36197(6) 0.0443(3) Uani 1 1 d .
C3 C 0.52728(11) 0.67788(19) 0.45680(10) 0.0185(3) Uani 1 1 d .
F4 F 0.10231(7) 0.27412(14) 0.42959(6) 0.0395(3) Uani 1 1 d .

loop_
_atom_site_aniso_label
_atom_site_aniso_U_11
_atom_site_aniso_U_22
_atom_site_aniso_U_33
_atom_site_aniso_U_23
_atom_site_aniso_U_13
_atom_site_aniso_U_12
C1 0.0336(10) 0.0520(12) 0.0189(8) -0.0100(8) 0.0082(7) -0.0079(9)
C2 0.0187(8) 0.0285(9) 0.0220(8) -0.0012(7) 0.0086(6) -0.0022(7)
C4 0.0264(9) 0.0279(9) 0.0228(8) -0.0005(7) 0.0066(7) 0.0015(7)
C5 0.0261(9) 0.0352(10) 0.0361(10) 0.0033(8) 0.0081(8) 0.0089(8)
C8 0.0222(8) 0.0189(8) 0.0223(8) -0.0004(6) 0.0106(6) -0.0037(6)
C9 0.0221(8) 0.0160(8) 0.0211(8) 0.0020(6) 0.0097(6) -0.0015(6)
C6 0.0324(10) 0.0280(9) 0.0431(10) 0.0010(8) 0.0206(8) 0.0072(8)
C7 0.0363(10) 0.0223(9) 0.0292(9) -0.0038(7) 0.0192(8) -0.0039(7)
C10 0.0203(8) 0.0180(8) 0.0178(7) 0.0027(6) 0.0055(6) -0.0043(6)
C11 0.0210(8) 0.0177(8) 0.0176(7) 0.0000(6) 0.0074(6) -0.0032(6)
C13 0.0392(10) 0.0204(8) 0.0364(10) -0.0002(7) 0.0220(8) 0.0049(7)
C15 0.0465(11) 0.0244(9) 0.0204(8) -0.0031(7) 0.0102(7) -0.0041(8)
C14 0.0523(11) 0.0209(9) 0.0281(9) -0.0025(7) 0.0229(8) 0.0019(8)
C17 0.0249(8) 0.0153(7) 0.0211(8) 0.0004(6) 0.0102(6) -0.0031(6)
C16 0.0287(9) 0.0214(8) 0.0224(8) -0.0004(7) 0.0076(7) -0.0012(7)
C18 0.0286(9) 0.0163(8) 0.0240(8) 0.0003(6) 0.0119(7) -0.0007(7)
C19 0.0239(9) 0.0425(11) 0.0401(10) -0.0018(9) 0.0065(8) 0.0110(8)
C12 0.0235(8) 0.0205(8) 0.0205(8) -0.0013(6) 0.0073(7) -0.0012(6)
B1 0.0217(9) 0.0316(10) 0.0177(9) 0.0022(8) 0.0031(7) -0.0026(8)
N1 0.0227(7) 0.0295(7) 0.0182(6) -0.0047(6) 0.0076(5) -0.0057(6)
N2 0.0208(7) 0.0234(7) 0.0266(7) -0.0002(6) 0.0089(6) 0.0030(6)
F1 0.0249(5) 0.0439(6) 0.0301(5) 0.0043(5) 0.0010(4) 0.0024(4)
F2 0.0326(6) 0.0522(7) 0.0349(6) -0.0047(5) 0.0119(5) 0.0063(5)
F3 0.0444(6) 0.0448(7) 0.0304(6) 0.0072(5) -0.0059(5) -0.0193(5)
C3 0.0184(7) 0.0188(8) 0.0190(8) 0.0011(6) 0.0069(6) -0.0025(6)
F4 0.0435(6) 0.0542(7) 0.0217(5) 0.0068(5) 0.0120(4) -0.0023(5)

loop_
_atom_type_symbol
_atom_type_description
_atom_type_scat_dispersion_real
_atom_type_scat_dispersion_imag
_atom_type_scat_source
C C 0.0033 0.0016 'International Tables Vol C Tables 4.2.6.8 and 6.1.1.4'
H H 0.0000 0.0000 'International Tables Vol C Tables 4.2.6.8 and 6.1.1.4'
B B 0.0013 0.0007 'International Tables Vol C Tables 4.2.6.8 and 6.1.1.4'
N N 0.0061 0.0033 'International Tables Vol C Tables 4.2.6.8 and 6.1.1.4'
F F 0.0171 0.0103 'International Tables Vol C Tables 4.2.6.8 and 6.1.1.4'

loop_
_geom_angle_atom_site_label_1
_geom_angle_atom_site_label_2
_geom_angle_atom_site_label_3
_geom_angle
N1 C1 H1A 109.5
N1 C1 H1B 109.5
H1A C1 H1B 109.5
N1 C1 H1C 109.5
H1A C1 H1C 109.5
H1B C1 H1C 109.5
N1 C2 C3 110.39(13)
N1 C2 H2 124.8
C3 C2 H2 124.8
C5 C4 C9 118.19(15)
C5 C4 H4 120.9
C9 C4 H4 120.9
C4 C5 C6 121.54(16)
C4 C5 H5 119.2
C6 C5 H5 119.2
C7 C8 C9 123.45(14)
C7 C8 N1 129.17(14)
C9 C8 N1 107.38(13)
C4 C9 C8 119.00(14)
C4 C9 C3 133.69(14)
C8 C9 C3 107.31(13)
C7 C6 C5 121.56(16)
C7 C6 H6 119.2
C5 C6 H6 119.2
C6 C7 C8 116.24(15)
C6 C7 H7 121.9
C8 C7 H7 121.9
C3 C10 C11 131.49(14)
C3 C10 H10 114.3
C11 C10 H10 114.3
C10 C11 C12 129.44(14)
C10 C11 C17 125.31(13)
C12 C11 C17 105.21(13)
C14 C13 C18 116.48(16)
C14 C13 H13 121.8
C18 C13 H13 121.8
C16 C15 C14 121.68(15)
C16 C15 H15 119.2
C14 C15 H15 119.2
C13 C14 C15 121.38(15)
C13 C14 H14 119.3
C15 C14 H14 119.3
C16 C17 C18 119.18(14)
C16 C17 C11 134.00(14)
C18 C17 C11 106.79(13)
C15 C16 C17 117.91(15)
C15 C16 H16 121.0
C17 C16 H16 121.0
C13 C18 C17 123.36(15)
C13 C18 N2 128.82(15)
C17 C18 N2 107.79(13)
N2 C19 H19A 109.5
N2 C19 H19B 109.5
H19A C19 H19B 109.5
N2 C19 H19C 109.5
H19A C19 H19C 109.5
H19B C19 H19C 109.5
N2 C12 C11 110.44(13)
N2 C12 H12 124.8
C11 C12 H12 124.8
F4 B1 F1 110.58(14)
F4 B1 F3 109.12(13)
F1 B1 F3 110.61(14)
F4 B1 F2 109.16(14)
F1 B1 F2 109.07(13)
F3 B1 F2 108.25(14)
C2 N1 C8 109.98(12)
C2 N1 C1 125.88(13)
C8 N1 C1 124.14(13)
C12 N2 C18 109.74(12)
C12 N2 C19 125.80(13)
C18 N2 C19 124.44(13)
C10 C3 C2 130.09(14)
C10 C3 C9 124.96(13)
C2 C3 C9 104.94(13)

loop_
_geom_bond_atom_site_label_1
_geom_bond_atom_site_label_2
_geom_bond_distance
C1 N1 1.461(2)
C1 H1A 0.9800
C1 H1B 0.9800
C1 H1C 0.9800
C2 N1 1.329(2)
C2 C3 1.410(2)
C2 H2 0.9500
C4 C5 1.380(2)
C4 C9 1.397(2)
C4 H4 0.9500
C5 C6 1.396(2)
C5 H5 0.9500
C8 C7 1.388(2)
C8 C9 1.398(2)
C8 N1 1.400(2)
C9 C3 1.456(2)
C6 C7 1.381(2)
C6 H6 0.9500
C7 H7 0.9500
C10 C3 1.391(2)
C10 C11 1.392(2)
C10 H10 0.9500
C11 C12 1.408(2)
C11 C17 1.459(2)
C13 C14 1.380(2)
C13 C18 1.385(2)
C13 H13 0.9500
C15 C16 1.384(2)
C15 C14 1.395(3)
C15 H15 0.9500
C14 H14 0.9500
C17 C16 1.394(2)
C17 C18 1.399(2)
C16 H16 0.9500
C18 N2 1.400(2)
C19 N2 1.457(2)
C19 H19A 0.9800
C19 H19B 0.9800
C19 H19C 0.9800
C12 N2 1.330(2)
C12 H12 0.9500
B1 F4 1.384(2)
B1 F1 1.384(2)
B1 F3 1.393(2)
B1 F2 1.398(2)

loop_
_geom_torsion_atom_site_label_1
_geom_torsion_atom_site_label_2
_geom_torsion_atom_site_label_3
_geom_torsion_atom_site_label_4
_geom_torsion
C9 C4 C5 C6 -0.4(3)
C5 C4 C9 C8 1.4(2)
C5 C4 C9 C3 -179.33(16)
C7 C8 C9 C4 -1.6(2)
N1 C8 C9 C4 178.71(13)
C7 C8 C9 C3 179.00(14)
N1 C8 C9 C3 -0.70(16)
C4 C5 C6 C7 -0.7(3)
C5 C6 C7 C8 0.6(2)
C9 C8 C7 C6 0.5(2)
N1 C8 C7 C6 -179.84(15)
C3 C10 C11 C12 2.1(3)
C3 C10 C11 C17 -175.39(15)
C18 C13 C14 C15 0.6(2)
C16 C15 C14 C13 0.4(3)
C10 C11 C17 C16 -1.3(3)
C12 C11 C17 C16 -179.34(16)
C10 C11 C17 C18 176.57(14)
C12 C11 C17 C18 -1.45(16)
C14 C15 C16 C17 -0.7(2)
C18 C17 C16 C15 0.0(2)
C11 C17 C16 C15 177.71(16)
C14 C13 C18 C17 -1.3(2)
C14 C13 C18 N2 -179.35(15)
C16 C17 C18 C13 1.0(2)
C11 C17 C18 C13 -177.24(15)
C16 C17 C18 N2 179.42(13)
C11 C17 C18 N2 1.16(16)
C10 C11 C12 N2 -176.66(15)
C17 C11 C12 N2 1.25(17)
C3 C2 N1 C8 -0.32(18)
C3 C2 N1 C1 179.38(15)
C7 C8 N1 C2 -179.03(16)
C9 C8 N1 C2 0.65(17)
C7 C8 N1 C1 1.3(3)
C9 C8 N1 C1 -179.06(14)
C11 C12 N2 C18 -0.56(18)
C11 C12 N2 C19 178.08(15)
C13 C18 N2 C12 177.88(16)
C17 C18 N2 C12 -0.40(17)
C13 C18 N2 C19 -0.8(3)
C17 C18 N2 C19 -179.07(15)
C11 C10 C3 C2 2.6(3)
C11 C10 C3 C9 -178.89(15)
N1 C2 C3 C10 178.61(15)
N1 C2 C3 C9 -0.12(17)
C4 C9 C3 C10 2.4(3)
C8 C9 C3 C10 -178.30(14)
C4 C9 C3 C2 -178.78(17)
C8 C9 C3 C2 0.51(16)
